data_7251390
loop_
_publ_author_name
'Nomnganga, Yamkela'
'Oluwole, David O.'
'Venter, Gerhard A.'
'Benyei, Attila'
'Bathori, Nikoletta B.'

_publ_section_title
;
 Exploring Desolvation-Driven Polymorph Formation via Multicomponent
 Crystals of Furosemide
;
_journal_name_full CrystEngComm
_journal_paper_doi 10.1039/D5CE01033K
_journal_year 2025
_chemical_formula_sum 'C17 H18 Cl N3 O6 S'
_chemical_formula_weight 427.85
_space_group_crystal_system triclinic
_space_group_IT_number 2
_space_group_name_Hall '-P 1'
_space_group_name_H-M_alt 'P -1'
_atom_sites_solution_hydrogens mixed
_audit_creation_method SHELXL-2016/4
_audit_update_record
;
2025-08-05 deposited with the CCDC.	2025-12-03 downloaded from the CCDC.
;
_cell_angle_alpha 69.81(3)
_cell_angle_beta 85.87(3)
_cell_angle_gamma 79.15(3)
_cell_formula_units_Z 2
_cell_length_a 5.2827(11)
_cell_length_b 11.540(2)
_cell_length_c 16.446(3)
_cell_measurement_reflns_used 5800
_cell_measurement_temperature 173(2)
_cell_measurement_theta_max 30.840
_cell_measurement_theta_min 1.910
_cell_volume 924.1(4)
_computing_structure_refinement 'SHELXL-2016/4 (Sheldrick, 2016)'
_computing_structure_solution 'SHELXT 2014/5 (Sheldrick, 2014)'
_diffrn_ambient_temperature 173(2)
_diffrn_measured_fraction_theta_full 0.999
_diffrn_measured_fraction_theta_max 0.995
_diffrn_measurement_device_type Bruker
_diffrn_radiation_type MoK\a
_diffrn_radiation_wavelength 0.71073
_diffrn_reflns_av_R_equivalents 0.0540
_diffrn_reflns_av_unetI/netI 0.0234
_diffrn_reflns_Laue_measured_fraction_full 0.999
_diffrn_reflns_Laue_measured_fraction_max 0.995
_diffrn_reflns_limit_h_max 7
_diffrn_reflns_limit_h_min -7
_diffrn_reflns_limit_k_max 16
_diffrn_reflns_limit_k_min -16
_diffrn_reflns_limit_l_max 23
_diffrn_reflns_limit_l_min -23
_diffrn_reflns_number 84416
_diffrn_reflns_point_group_measured_fraction_full 0.999
_diffrn_reflns_point_group_measured_fraction_max 0.995
_diffrn_reflns_theta_full 25.242
_diffrn_reflns_theta_max 30.840
_diffrn_reflns_theta_min 1.910
_exptl_absorpt_coefficient_mu 0.362
_exptl_absorpt_correction_T_max 1.000
_exptl_absorpt_correction_T_min 0.949
_exptl_absorpt_correction_type multi-scan
_exptl_absorpt_process_details SADABS
_exptl_crystal_colour colorless
_exptl_crystal_density_diffrn 1.538
_exptl_crystal_description chunk
_exptl_crystal_F_000 444
_exptl_crystal_recrystallization_method 'Re-crystallisation from solvent: pyridine'
_exptl_crystal_size_max 0.260
_exptl_crystal_size_mid 0.160
_exptl_crystal_size_min 0.060
_refine_diff_density_max 0.437
_refine_diff_density_min -0.479
_refine_diff_density_rms 0.059
_refine_ls_extinction_coef 0.0047(12)
_refine_ls_extinction_expression Fc^*^=kFc[1+0.001xFc^2^\l^3^/sin(2\q)]^-1/4^
_refine_ls_extinction_method 'SHELXL-2016/4 (Sheldrick 2016)'
_refine_ls_goodness_of_fit_ref 1.035
_refine_ls_hydrogen_treatment mixed
_refine_ls_matrix_type full
_refine_ls_number_parameters 267
_refine_ls_number_reflns 5800
_refine_ls_number_restraints 0
_refine_ls_restrained_S_all 1.035
_refine_ls_R_factor_all 0.0434
_refine_ls_R_factor_gt 0.0337
_refine_ls_shift/su_max 0.001
_refine_ls_shift/su_mean 0.000
_refine_ls_structure_factor_coef Fsqd
_refine_ls_weighting_details 'w=1/[\s^2^(Fo^2^)+(0.0337P)^2^+0.6203P] where P=(Fo^2^+2Fc^2^)/3'
_refine_ls_weighting_scheme calc
_refine_ls_wR_factor_gt 0.0793
_refine_ls_wR_factor_ref 0.0839
_reflns_Friedel_coverage 0.000
_reflns_number_gt 4979
_reflns_number_total 5800
_reflns_threshold_expression 'I > 2\s(I)'
_cod_data_source_file d5ce01033k2.cif
_cod_data_source_block FURPYRw
_cod_database_code 7251390
_shelx_shelxl_version_number 2016/4
_shelx_space_group_comment
;
The symmetry employed for this shelxl refinement is uniquely defined
by the following loop, which should always be used as a source of
symmetry information in preference to the above space-group names.
They are only intended as comments.
;
_shelx_estimated_absorpt_t_min 0.912
_shelx_estimated_absorpt_t_max 0.979

loop_
_space_group_symop_operation_xyz
'x, y, z'
'-x, -y, -z'

loop_
_atom_site_label
_atom_site_type_symbol
_atom_site_fract_x
_atom_site_fract_y
_atom_site_fract_z
_atom_site_U_iso_or_equiv
_atom_site_adp_type
_atom_site_occupancy
_atom_site_site_symmetry_order
_atom_site_calc_flag
_atom_site_refinement_flags_posn
_atom_site_refinement_flags_adp
_atom_site_refinement_flags_occupancy
_atom_site_disorder_assembly
_atom_site_disorder_group
CL1 Cl -0.64210(6) 0.84762(3) 0.15901(2) 0.01805(8) Uani 1 1 d . . . . .
S1 S -0.25708(5) 0.82533(3) 0.31616(2) 0.01238(7) Uani 1 1 d . . . . .
O1 O -0.02528(17) 0.79795(9) 0.36563(6) 0.01643(18) Uani 1 1 d . . . . .
N1 N -0.4812(2) 0.78668(10) 0.38777(7) 0.0153(2) Uani 1 1 d . . . . .
H1B H -0.632556 0.800913 0.366280 0.031(5) Uiso 1 1 d R . . . .
H1A H -0.427166 0.709773 0.426170 0.030(5) Uiso 1 1 d R . . . .
C1 C -0.3794(2) 0.72717(11) 0.19245(8) 0.0132(2) Uani 1 1 d . . . . .
O2 O -0.34272(19) 0.95153(9) 0.26070(6) 0.01900(19) Uani 1 1 d . . . . .
N2 N -0.0913(2) 0.44787(10) 0.13832(7) 0.0163(2) Uani 1 1 d . . . . .
H2 H 0.039556 0.393810 0.153427 0.027(5) Uiso 1 1 d R . . . .
C2 C -0.2129(2) 0.72151(11) 0.25703(8) 0.0127(2) Uani 1 1 d . . . . .
O6 O 0.2739(2) 0.45994(10) 0.48823(7) 0.0245(2) Uani 1 1 d . . . . .
H6A H 0.299407 0.452987 0.436851 0.047(6) Uiso 1 1 d R . . . .
H6C H 0.423(7) 0.489(4) 0.495(3) 0.031(10) Uiso 0.5 1 d . . P A 1
H6B H 0.109(9) 0.478(5) 0.496(4) 0.061(16) Uiso 0.5 1 d . . P B 2
O3 O 0.33157(18) 0.35081(9) 0.23197(6) 0.01770(18) Uani 1 1 d . . . . .
N3 N 0.7941(2) 0.25035(10) 0.36353(7) 0.0163(2) Uani 1 1 d . . . . .
H4 H 0.629580 0.318308 0.353026 0.059(7) Uiso 1 1 d R . . . .
C3 C -0.0055(2) 0.62290(11) 0.27966(8) 0.0130(2) Uani 1 1 d . . . . .
H3 H 0.109107 0.618349 0.323038 0.016 Uiso 1 1 calc R U . . .
O4 O 0.39485(17) 0.42455(9) 0.33589(6) 0.01719(18) Uani 1 1 d . . . . .
C4 C 0.0409(2) 0.53082(11) 0.24146(8) 0.0124(2) Uani 1 1 d . . . . .
O5 O 0.0317(2) 0.28788(9) 0.02879(7) 0.0235(2) Uani 1 1 d . . . . .
C5 C -0.1294(2) 0.53692(11) 0.17610(8) 0.0133(2) Uani 1 1 d . . . . .
C6 C -0.3399(2) 0.63780(11) 0.15253(8) 0.0141(2) Uani 1 1 d . . . . .
H6 H -0.454985 0.644018 0.108822 0.017 Uiso 1 1 calc R U . . .
C7 C 0.2697(2) 0.42810(11) 0.27044(8) 0.0138(2) Uani 1 1 d . . . . .
C8 C -0.2649(2) 0.44085(12) 0.07605(8) 0.0162(2) Uani 1 1 d . . . . .
H8B H -0.247040 0.506601 0.019347 0.019 Uiso 1 1 calc R U . . .
H8A H -0.445415 0.455344 0.096238 0.019 Uiso 1 1 calc R U . . .
C9 C -0.2021(2) 0.31490(12) 0.06635(8) 0.0163(2) Uani 1 1 d . . . . .
C10 C -0.3214(3) 0.21419(13) 0.09139(9) 0.0214(3) Uani 1 1 d . . . . .
H10 H -0.484898 0.208483 0.119163 0.026 Uiso 1 1 calc R U . . .
C11 C -0.1529(3) 0.11741(13) 0.06784(9) 0.0230(3) Uani 1 1 d . . . . .
H11 H -0.182871 0.035269 0.076740 0.028 Uiso 1 1 calc R U . . .
C12 C 0.0553(3) 0.16635(14) 0.03075(10) 0.0261(3) Uani 1 1 d . . . . .
H12 H 0.199362 0.122889 0.008831 0.031 Uiso 1 1 calc R U . . .
C13 C 0.9473(3) 0.23675(12) 0.42898(8) 0.0177(2) Uani 1 1 d . . . . .
H13 H 0.899924 0.286943 0.464703 0.021 Uiso 1 1 calc R U . . .
C14 C 1.1734(3) 0.15031(13) 0.44479(9) 0.0206(3) Uani 1 1 d . . . . .
H14 H 1.281370 0.139958 0.491449 0.025 Uiso 1 1 calc R U . . .
C15 C 1.2402(3) 0.07878(13) 0.39126(9) 0.0212(3) Uani 1 1 d . . . . .
H15 H 1.396612 0.019970 0.400439 0.025 Uiso 1 1 calc R U . . .
C16 C 1.0780(3) 0.09330(12) 0.32426(9) 0.0190(2) Uani 1 1 d . . . . .
H16 H 1.120964 0.044225 0.287631 0.023 Uiso 1 1 calc R U . . .
C17 C 0.8531(2) 0.18047(12) 0.31193(9) 0.0174(2) Uani 1 1 d . . . . .
H17 H 0.739347 0.191093 0.266715 0.021 Uiso 1 1 calc R U . . .

loop_
_atom_site_aniso_label
_atom_site_aniso_U_11
_atom_site_aniso_U_22
_atom_site_aniso_U_33
_atom_site_aniso_U_23
_atom_site_aniso_U_13
_atom_site_aniso_U_12
CL1 0.01520(14) 0.01629(14) 0.02171(15) -0.00751(11) -0.00562(10) 0.00367(10)
S1 0.01107(13) 0.01162(13) 0.01596(14) -0.00694(10) -0.00057(10) -0.00112(9)
O1 0.0119(4) 0.0193(4) 0.0221(4) -0.0121(4) -0.0016(3) -0.0021(3)
N1 0.0113(4) 0.0172(5) 0.0186(5) -0.0082(4) 0.0001(4) -0.0007(4)
C1 0.0118(5) 0.0121(5) 0.0145(5) -0.0039(4) -0.0012(4) 0.0003(4)
O2 0.0226(5) 0.0111(4) 0.0227(5) -0.0057(3) -0.0017(4) -0.0009(3)
N2 0.0172(5) 0.0157(5) 0.0180(5) -0.0097(4) -0.0054(4) 0.0021(4)
C2 0.0122(5) 0.0121(5) 0.0149(5) -0.0064(4) -0.0003(4) -0.0011(4)
O6 0.0291(6) 0.0263(5) 0.0170(5) -0.0090(4) -0.0003(4) 0.0013(4)
O3 0.0167(4) 0.0170(4) 0.0212(4) -0.0113(4) -0.0028(3) 0.0028(3)
N3 0.0142(5) 0.0155(5) 0.0186(5) -0.0063(4) -0.0013(4) 0.0005(4)
C3 0.0117(5) 0.0134(5) 0.0148(5) -0.0060(4) -0.0010(4) -0.0015(4)
O4 0.0151(4) 0.0190(4) 0.0185(4) -0.0100(4) -0.0047(3) 0.0034(3)
C4 0.0114(5) 0.0126(5) 0.0136(5) -0.0054(4) -0.0009(4) -0.0007(4)
O5 0.0257(5) 0.0184(5) 0.0295(5) -0.0132(4) 0.0089(4) -0.0054(4)
C5 0.0142(5) 0.0136(5) 0.0126(5) -0.0055(4) -0.0005(4) -0.0017(4)
C6 0.0134(5) 0.0154(5) 0.0138(5) -0.0058(4) -0.0025(4) -0.0008(4)
C7 0.0124(5) 0.0134(5) 0.0157(5) -0.0058(4) 0.0001(4) -0.0008(4)
C8 0.0182(6) 0.0163(6) 0.0159(5) -0.0082(4) -0.0033(4) -0.0010(4)
C9 0.0186(6) 0.0177(6) 0.0146(5) -0.0081(5) -0.0014(4) -0.0024(5)
C10 0.0235(6) 0.0210(6) 0.0231(6) -0.0105(5) -0.0001(5) -0.0064(5)
C11 0.0326(7) 0.0171(6) 0.0226(6) -0.0095(5) -0.0024(5) -0.0059(5)
C12 0.0341(8) 0.0178(6) 0.0291(7) -0.0138(6) 0.0060(6) -0.0022(6)
C13 0.0180(6) 0.0181(6) 0.0181(6) -0.0087(5) -0.0014(4) -0.0007(5)
C14 0.0196(6) 0.0195(6) 0.0229(6) -0.0091(5) -0.0069(5) 0.0021(5)
C15 0.0179(6) 0.0162(6) 0.0291(7) -0.0097(5) -0.0044(5) 0.0036(5)
C16 0.0195(6) 0.0154(6) 0.0244(6) -0.0109(5) -0.0010(5) -0.0004(5)
C17 0.0173(6) 0.0169(6) 0.0191(6) -0.0078(5) -0.0026(4) -0.0019(5)

loop_
_atom_type_symbol
_atom_type_description
_atom_type_scat_dispersion_real
_atom_type_scat_dispersion_imag
_atom_type_scat_source
C C 0.0033 0.0016 'International Tables Vol C Tables 4.2.6.8 and 6.1.1.4'
H H 0.0000 0.0000 'International Tables Vol C Tables 4.2.6.8 and 6.1.1.4'
N N 0.0061 0.0033 'International Tables Vol C Tables 4.2.6.8 and 6.1.1.4'
O O 0.0106 0.0060 'International Tables Vol C Tables 4.2.6.8 and 6.1.1.4'
S S 0.1246 0.1234 'International Tables Vol C Tables 4.2.6.8 and 6.1.1.4'
Cl Cl 0.1484 0.1585 'International Tables Vol C Tables 4.2.6.8 and 6.1.1.4'

loop_
_geom_angle_atom_site_label_1
_geom_angle_atom_site_label_2
_geom_angle_atom_site_label_3
_geom_angle
_geom_angle_site_symmetry_1
_geom_angle_site_symmetry_3
_geom_angle_publ_flag
O2 S1 O1 118.69(6) . . ?
O2 S1 N1 107.63(7) . . ?
O1 S1 N1 104.94(6) . . ?
O2 S1 C2 110.73(6) . . ?
O1 S1 C2 106.44(6) . . ?
N1 S1 C2 107.86(6) . . ?
S1 N1 H1B 114.2 . . ?
S1 N1 H1A 109.5 . . ?
H1B N1 H1A 117.2 . . ?
C6 C1 C2 121.36(11) . . ?
C6 C1 CL1 117.32(9) . . ?
C2 C1 CL1 121.32(9) . . ?
C5 N2 C8 124.57(11) . . ?
C5 N2 H2 115.8 . . ?
C8 N2 H2 119.6 . . ?
C3 C2 C1 117.92(11) . . ?
C3 C2 S1 117.18(9) . . ?
C1 C2 S1 124.80(9) . . ?
H6A O6 H6C 101.8 . . ?
H6A O6 H6B 107.9 . . ?
C13 N3 C17 121.64(11) . . ?
C13 N3 H4 117.6 . . ?
C17 N3 H4 120.7 . . ?
C4 C3 C2 122.64(11) . . ?
C4 C3 H3 118.7 . . ?
C2 C3 H3 118.7 . . ?
C3 C4 C5 119.16(11) . . ?
C3 C4 C7 118.63(11) . . ?
C5 C4 C7 122.21(11) . . ?
C9 O5 C12 106.38(11) . . ?
N2 C5 C6 121.07(11) . . ?
N2 C5 C4 120.63(11) . . ?
C6 C5 C4 118.30(11) . . ?
C1 C6 C5 120.63(11) . . ?
C1 C6 H6 119.7 . . ?
C5 C6 H6 119.7 . . ?
O3 C7 O4 122.77(11) . . ?
O3 C7 C4 120.34(11) . . ?
O4 C7 C4 116.88(11) . . ?
N2 C8 C9 109.59(11) . . ?
N2 C8 H8B 109.8 . . ?
C9 C8 H8B 109.8 . . ?
N2 C8 H8A 109.8 . . ?
C9 C8 H8A 109.8 . . ?
H8B C8 H8A 108.2 . . ?
C10 C9 O5 110.04(12) . . ?
C10 C9 C8 133.61(12) . . ?
O5 C9 C8 116.22(11) . . ?
C9 C10 C11 106.62(13) . . ?
C9 C10 H10 126.7 . . ?
C11 C10 H10 126.7 . . ?
C12 C11 C10 106.20(13) . . ?
C12 C11 H11 126.9 . . ?
C10 C11 H11 126.9 . . ?
C11 C12 O5 110.75(13) . . ?
C11 C12 H12 124.6 . . ?
O5 C12 H12 124.6 . . ?
N3 C13 C14 120.45(12) . . ?
N3 C13 H13 119.8 . . ?
C14 C13 H13 119.8 . . ?
C13 C14 C15 118.81(12) . . ?
C13 C14 H14 120.6 . . ?
C15 C14 H14 120.6 . . ?
C14 C15 C16 119.95(12) . . ?
C14 C15 H15 120.0 . . ?
C16 C15 H15 120.0 . . ?
C17 C16 C15 118.72(12) . . ?
C17 C16 H16 120.6 . . ?
C15 C16 H16 120.6 . . ?
N3 C17 C16 120.41(12) . . ?
N3 C17 H17 119.8 . . ?
C16 C17 H17 119.8 . . ?

loop_
_geom_bond_atom_site_label_1
_geom_bond_atom_site_label_2
_geom_bond_distance
_geom_bond_site_symmetry_2
_geom_bond_publ_flag
CL1 C1 1.7368(14) . ?
S1 O2 1.4324(11) . ?
S1 O1 1.4428(10) . ?
S1 N1 1.6196(12) . ?
S1 C2 1.7612(13) . ?
N1 H1B 0.8616 . ?
N1 H1A 0.9009 . ?
C1 C6 1.3802(17) . ?
C1 C2 1.4041(17) . ?
N2 C5 1.3520(15) . ?
N2 C8 1.4551(16) . ?
N2 H2 0.8270 . ?
C2 C3 1.3895(17) . ?
O6 H6A 0.8746 . ?
O6 H6C 0.94(3) . ?
O6 H6B 0.87(5) . ?
O3 C7 1.2460(15) . ?
N3 C13 1.3414(17) . ?
N3 C17 1.3442(16) . ?
N3 H4 1.0353 . ?
C3 C4 1.3873(16) . ?
C3 H3 0.9500 . ?
O4 C7 1.2881(15) . ?
C4 C5 1.4258(17) . ?
C4 C7 1.4988(17) . ?
O5 C9 1.3716(16) . ?
O5 C12 1.3737(17) . ?
C5 C6 1.4161(17) . ?
C6 H6 0.9500 . ?
C8 C9 1.4896(18) . ?
C8 H8B 0.9900 . ?
C8 H8A 0.9900 . ?
C9 C10 1.3513(19) . ?
C10 C11 1.437(2) . ?
C10 H10 0.9500 . ?
C11 C12 1.341(2) . ?
C11 H11 0.9500 . ?
C12 H12 0.9500 . ?
C13 C14 1.3808(19) . ?
C13 H13 0.9500 . ?
C14 C15 1.3885(19) . ?
C14 H14 0.9500 . ?
C15 C16 1.3895(19) . ?
C15 H15 0.9500 . ?
C16 C17 1.3818(18) . ?
C16 H16 0.9500 . ?
C17 H17 0.9500 . ?
